data_1506112
loop_
_publ_author_name
'Yasui, Yoshizumi'
'Frantz, Derik K.'
'Siegel, Jay S.'

_publ_section_title
;
 Synthesis of 4,4'-bisaryl-2,2'-bisbenzimidazoles as building blocks for
 supramolecular structures.
;
_journal_issue 22
_journal_name_full 'Organic letters'
_journal_page_first 4989
_journal_page_last 4992
_journal_paper_doi 10.1021/ol061244c
_journal_volume 8
_journal_year 2006
_chemical_formula_moiety 'C26 H28 Br2 N4 O4'
_chemical_formula_sum 'C26 H28 Br2 N4 O4'
_chemical_formula_weight 620.34
_chemical_name_systematic
; 
 ? 
;
_space_group_IT_number 2
_symmetry_cell_setting triclinic
_symmetry_Int_Tables_number 2
_symmetry_space_group_name_Hall '-P 1'
_symmetry_space_group_name_H-M 'P -1'
_atom_sites_solution_hydrogens geom
_atom_sites_solution_primary direct
_atom_sites_solution_secondary difmap
_audit_creation_date 05-10-17
_audit_creation_method SHELXL-97
_cell_angle_alpha 100.3283(7)
_cell_angle_beta 103.6356(9)
_cell_angle_gamma 97.9031(9)
_cell_formula_units_Z 4
_cell_length_a 11.0066(1)
_cell_length_b 14.6240(2)
_cell_length_c 17.8129(2)
_cell_measurement_reflns_used 39545
_cell_measurement_temperature 160(1)
_cell_measurement_theta_max 30.0
_cell_measurement_theta_min 2.0
_cell_volume 2692.32(6)
_computing_cell_refinement 'DENZO-SMN (Otwinowski & Minor, 1997)'
_computing_data_collection 'COLLECT (Nonius, 2000)'
_computing_data_reduction 'DENZO-SMN and SCALEPACK (Otwinowski & Minor, 1997)'
_computing_molecular_graphics 'ORTEPII (Johnson, 1976)'
_computing_publication_material 'SHELXL97 and PLATON (Spek, 2005)'
_computing_structure_refinement 'SHELXL97 (Sheldrick, 1997)'
_computing_structure_solution 'SIR92 (Altomare et al., 1994)'
_diffrn_ambient_temperature 160(1)
_diffrn_detector '65 mm CCD camera on \k goniostat'
_diffrn_detector_area_resol_mean 9
_diffrn_measured_fraction_theta_full 0.998
_diffrn_measured_fraction_theta_max 0.998
_diffrn_measurement_device_type 'Nonius KappaCCD area-detector diffractometer'
_diffrn_measurement_method '\f and \w scans with \k offsets'
_diffrn_radiation_monochromator 'horizontally mounted graphite crystal'
_diffrn_radiation_source 'Nonius FR590 sealed tube generator'
_diffrn_radiation_type 'Mo K\a'
_diffrn_radiation_wavelength 0.71073
_diffrn_reflns_av_R_equivalents 0.0685
_diffrn_reflns_av_sigmaI/netI 0.0473
_diffrn_reflns_limit_h_max 15
_diffrn_reflns_limit_h_min -15
_diffrn_reflns_limit_k_max 20
_diffrn_reflns_limit_k_min -20
_diffrn_reflns_limit_l_max 25
_diffrn_reflns_limit_l_min -25
_diffrn_reflns_number 75504
_diffrn_reflns_theta_full 30.01
_diffrn_reflns_theta_max 30.01
_diffrn_reflns_theta_min 2.19
_diffrn_standards_decay_% 0
_diffrn_standards_number 0
_exptl_absorpt_coefficient_mu 3.058
_exptl_absorpt_correction_T_max 0.743
_exptl_absorpt_correction_T_min 0.457
_exptl_absorpt_correction_type multi-scan
_exptl_absorpt_process_details '(Blessing, 1995)'
_exptl_crystal_colour colourless
_exptl_crystal_density_diffrn 1.530
_exptl_crystal_density_method 'not measured'
_exptl_crystal_description tablet
_exptl_crystal_F_000 1256
_exptl_crystal_size_max 0.35
_exptl_crystal_size_mid 0.28
_exptl_crystal_size_min 0.10
_refine_diff_density_max 1.127
_refine_diff_density_min -1.505
_refine_diff_density_rms 0.102
_refine_ls_extinction_coef 0.0029(3)
_refine_ls_extinction_expression Fc^*^=kFc[1+0.001xFc^2^\l^3^/sin(2\q)]^-1/4^
_refine_ls_extinction_method SHELXL
_refine_ls_goodness_of_fit_ref 1.018
_refine_ls_hydrogen_treatment constr
_refine_ls_matrix_type full
_refine_ls_number_parameters 666
_refine_ls_number_reflns 15686
_refine_ls_number_restraints 0
_refine_ls_restrained_S_all 1.018
_refine_ls_R_factor_all 0.0689
_refine_ls_R_factor_gt 0.0418
_refine_ls_shift/su_max 0.004
_refine_ls_shift/su_mean 0.000
_refine_ls_structure_factor_coef Fsqd
_refine_ls_weighting_details 'w=1/[\s^2^(Fo^2^)+(0.0476P)^2^+1.7599P] where P=(Fo^2^+2Fc^2^)/3'
_refine_ls_weighting_scheme calc
_refine_ls_wR_factor_gt 0.0945
_refine_ls_wR_factor_ref 0.1061
_reflns_number_gt 11502
_reflns_number_total 15689
_reflns_threshold_expression 'I > 2\s(I)'
_cod_data_source_file ol061244csi20060907_075957.cif
_cod_data_source_block SG0533
_cod_original_cell_volume 2692.32(5)
_cod_original_sg_symbol_H-M 'P -1         '
_cod_database_code 1506112

loop_
_symmetry_equiv_pos_as_xyz
'x, y, z'
'-x, -y, -z'

loop_
_atom_site_label
_atom_site_type_symbol
_atom_site_fract_x
_atom_site_fract_y
_atom_site_fract_z
_atom_site_U_iso_or_equiv
_atom_site_adp_type
_atom_site_occupancy
_atom_site_symmetry_multiplicity
_atom_site_calc_flag
_atom_site_refinement_flags
Br1 Br 0.89830(3) 0.26275(2) -0.231983(15) 0.04571(9) Uani 1 1 d .
Br2 Br 0.31729(3) 0.26683(2) 0.01829(2) 0.05164(10) Uani 1 1 d .
O21 O 1.06068(16) 0.42267(14) 0.18039(10) 0.0377(4) Uani 1 1 d .
O22 O 0.85307(15) 0.35838(12) 0.16392(9) 0.0290(3) Uani 1 1 d .
O27 O 0.94153(16) 0.14591(13) 0.07822(12) 0.0391(4) Uani 1 1 d .
O28 O 0.82613(16) 0.04708(13) 0.13115(11) 0.0349(4) Uani 1 1 d .
N1 N 0.93182(17) 0.34300(13) 0.05925(11) 0.0240(4) Uani 1 1 d .
N3 N 0.82898(18) 0.26132(14) -0.06443(11) 0.0268(4) Uani 1 1 d .
N10 N 0.73194(17) 0.14982(13) 0.07016(11) 0.0244(4) Uani 1 1 d .
N12 N 0.61085(18) 0.24894(14) 0.02065(12) 0.0272(4) Uani 1 1 d .
C2 C 0.8276(2) 0.27649(16) 0.00931(13) 0.0243(4) Uani 1 1 d .
C4 C 0.9399(2) 0.31885(16) -0.06543(13) 0.0251(4) Uani 1 1 d .
C5 C 0.9889(2) 0.33119(18) -0.12903(14) 0.0294(5) Uani 1 1 d .
C6 C 1.1023(2) 0.39231(18) -0.11508(15) 0.0327(5) Uani 1 1 d .
H6 H 1.1360 0.4005 -0.1584 0.039 Uiso 1 1 calc R
C7 C 1.1698(2) 0.44292(17) -0.03849(15) 0.0292(5) Uani 1 1 d .
C8 C 1.1220(2) 0.43197(16) 0.02595(14) 0.0275(5) Uani 1 1 d .
H8 H 1.1660 0.4659 0.0782 0.033 Uiso 1 1 calc R
C9 C 1.0075(2) 0.36947(16) 0.01061(13) 0.0239(4) Uani 1 1 d .
C11 C 0.7233(2) 0.22709(16) 0.03458(13) 0.0240(4) Uani 1 1 d .
C13 C 0.5388(2) 0.18384(16) 0.04905(13) 0.0260(4) Uani 1 1 d .
C14 C 0.4125(2) 0.17691(17) 0.05270(16) 0.0325(5) Uani 1 1 d .
C15 C 0.3608(2) 0.10598(18) 0.08338(16) 0.0332(5) Uani 1 1 d .
H15 H 0.2747 0.1007 0.0853 0.040 Uiso 1 1 calc R
C16 C 0.4322(2) 0.04142(18) 0.11180(14) 0.0315(5) Uani 1 1 d .
C17 C 0.5596(2) 0.04804(17) 0.11079(14) 0.0281(5) Uani 1 1 d .
H17 H 0.6093 0.0049 0.1303 0.034 Uiso 1 1 calc R
C18 C 0.6105(2) 0.12085(16) 0.07978(13) 0.0247(4) Uani 1 1 d .
C19 C 1.2955(3) 0.5071(2) -0.02668(17) 0.0400(6) Uani 1 1 d .
H191 H 1.3652 0.4757 -0.0060 0.060 Uiso 1 1 calc R
H192 H 1.3008 0.5661 0.0111 0.060 Uiso 1 1 calc R
H193 H 1.3021 0.5213 -0.0774 0.060 Uiso 1 1 calc R
C20 C 0.3714(3) -0.0356(2) 0.14501(17) 0.0407(6) Uani 1 1 d .
H201 H 0.3577 -0.0075 0.1959 0.061 Uiso 1 1 calc R
H202 H 0.4275 -0.0816 0.1528 0.061 Uiso 1 1 calc R
H203 H 0.2895 -0.0675 0.1079 0.061 Uiso 1 1 calc R
C21 C 0.9588(2) 0.37897(17) 0.14152(13) 0.0269(5) Uani 1 1 d .
C23 C 0.8532(2) 0.37285(18) 0.24847(13) 0.0320(5) Uani 1 1 d .
C24 C 0.9054(3) 0.4754(2) 0.29147(18) 0.0515(8) Uani 1 1 d .
H241 H 0.9949 0.4919 0.2917 0.077 Uiso 1 1 calc R
H242 H 0.8988 0.4838 0.3461 0.077 Uiso 1 1 calc R
H243 H 0.8562 0.5166 0.2643 0.077 Uiso 1 1 calc R
C25 C 0.7127(3) 0.3467(2) 0.24310(17) 0.0429(7) Uani 1 1 d .
H251 H 0.6657 0.3874 0.2140 0.064 Uiso 1 1 calc R
H252 H 0.7008 0.3554 0.2965 0.064 Uiso 1 1 calc R
H253 H 0.6809 0.2804 0.2153 0.064 Uiso 1 1 calc R
C26 C 0.9284(4) 0.3047(3) 0.28418(19) 0.0587(9) Uani 1 1 d .
H261 H 0.8938 0.2403 0.2525 0.088 Uiso 1 1 calc R
H262 H 0.9222 0.3075 0.3385 0.088 Uiso 1 1 calc R
H263 H 1.0178 0.3222 0.2847 0.088 Uiso 1 1 calc R
C27 C 0.8457(2) 0.11451(17) 0.09299(14) 0.0271(5) Uani 1 1 d .
C29 C 0.9319(3) -0.0024(2) 0.16323(17) 0.0381(6) Uani 1 1 d .
C30 C 0.9764(3) -0.0529(2) 0.09579(18) 0.0430(6) Uani 1 1 d .
H301 H 0.9026 -0.0913 0.0545 0.064 Uiso 1 1 calc R
H302 H 1.0339 -0.0940 0.1154 0.064 Uiso 1 1 calc R
H303 H 1.0213 -0.0062 0.0738 0.064 Uiso 1 1 calc R
C31 C 0.8640(4) -0.0723(3) 0.2004(2) 0.0630(10) Uani 1 1 d .
H311 H 0.8293 -0.0379 0.2404 0.095 Uiso 1 1 calc R
H312 H 0.9244 -0.1085 0.2254 0.095 Uiso 1 1 calc R
H313 H 0.7945 -0.1158 0.1593 0.095 Uiso 1 1 calc R
C32 C 1.0381(3) 0.0686(2) 0.2237(2) 0.0586(9) Uani 1 1 d .
H321 H 1.0730 0.1162 0.1982 0.088 Uiso 1 1 calc R
H322 H 1.1054 0.0361 0.2462 0.088 Uiso 1 1 calc R
H323 H 1.0049 0.0997 0.2660 0.088 Uiso 1 1 calc R
Br3 Br 0.20643(2) 0.949661(17) 0.399744(14) 0.02945(7) Uani 1 1 d .
Br4 Br 0.67326(3) 0.68537(2) 0.737830(16) 0.04387(8) Uani 1 1 d .
O61 O 0.83549(16) 0.91652(12) 0.40948(11) 0.0354(4) Uani 1 1 d .
O62 O 0.80133(14) 0.78746(11) 0.46100(10) 0.0264(3) Uani 1 1 d .
O67 O 0.6117(2) 0.53821(14) 0.33274(12) 0.0500(5) Uani 1 1 d .
O68 O 0.54206(17) 0.67512(12) 0.32326(10) 0.0334(4) Uani 1 1 d .
N41 N 0.64217(17) 0.86570(13) 0.42901(11) 0.0236(4) Uani 1 1 d .
N43 N 0.44130(17) 0.83344(13) 0.43974(11) 0.0237(4) Uani 1 1 d .
N50 N 0.59211(17) 0.63822(13) 0.44135(11) 0.0230(4) Uani 1 1 d .
N52 N 0.59839(17) 0.72806(13) 0.55943(11) 0.0253(4) Uani 1 1 d .
C42 C 0.5503(2) 0.80630(15) 0.44953(12) 0.0217(4) Uani 1 1 d .
C44 C 0.4580(2) 0.91521(15) 0.41040(12) 0.0220(4) Uani 1 1 d .
C45 C 0.37413(19) 0.97539(15) 0.38967(13) 0.0228(4) Uani 1 1 d .
C46 C 0.4142(2) 1.05378(15) 0.36265(13) 0.0249(4) Uani 1 1 d .
H46 H 0.3566 1.0944 0.3483 0.030 Uiso 1 1 calc R
C47 C 0.5399(2) 1.07431(16) 0.35617(13) 0.0263(5) Uani 1 1 d .
C48 C 0.6250(2) 1.01539(15) 0.37580(13) 0.0257(4) Uani 1 1 d .
H48 H 0.7094 1.0280 0.3708 0.031 Uiso 1 1 calc R
C49 C 0.5819(2) 0.93709(15) 0.40309(13) 0.0230(4) Uani 1 1 d .
C51 C 0.5779(2) 0.72442(15) 0.48401(13) 0.0233(4) Uani 1 1 d .
C53 C 0.6318(2) 0.64198(16) 0.57000(14) 0.0249(4) Uani 1 1 d .
C54 C 0.6697(2) 0.60957(17) 0.63933(14) 0.0296(5) Uani 1 1 d .
C55 C 0.7070(2) 0.52321(18) 0.63489(16) 0.0335(5) Uani 1 1 d .
H55 H 0.7347 0.5016 0.6821 0.040 Uiso 1 1 calc R
C56 C 0.7051(2) 0.46624(17) 0.56182(16) 0.0301(5) Uani 1 1 d .
C57 C 0.6646(2) 0.49615(16) 0.49171(15) 0.0281(5) Uani 1 1 d .
H57 H 0.6606 0.4577 0.4418 0.034 Uiso 1 1 calc R
C58 C 0.6301(2) 0.58455(15) 0.49768(14) 0.0240(4) Uani 1 1 d .
C59 C 0.5812(2) 1.16193(17) 0.32793(16) 0.0340(5) Uani 1 1 d .
H591 H 0.6702 1.1661 0.3263 0.051 Uiso 1 1 calc R
H592 H 0.5730 1.2181 0.3644 0.051 Uiso 1 1 calc R
H593 H 0.5273 1.1585 0.2748 0.051 Uiso 1 1 calc R
C60 C 0.7510(3) 0.37378(19) 0.56050(19) 0.0411(6) Uani 1 1 d .
H601 H 0.7269 0.3365 0.5060 0.062 Uiso 1 1 calc R
H602 H 0.7121 0.3385 0.5935 0.062 Uiso 1 1 calc R
H603 H 0.8438 0.3862 0.5812 0.062 Uiso 1 1 calc R
C61 C 0.7697(2) 0.86021(16) 0.43159(14) 0.0250(4) Uani 1 1 d .
C63 C 0.9330(2) 0.76802(17) 0.47022(14) 0.0267(5) Uani 1 1 d .
C64 C 0.9618(2) 0.75153(18) 0.39048(15) 0.0328(5) Uani 1 1 d .
H641 H 0.8977 0.6997 0.3536 0.049 Uiso 1 1 calc R
H642 H 1.0463 0.7349 0.3963 0.049 Uiso 1 1 calc R
H643 H 0.9601 0.8093 0.3699 0.049 Uiso 1 1 calc R
C65 C 1.0251(2) 0.8489(2) 0.53128(16) 0.0408(6) Uani 1 1 d .
H651 H 1.0253 0.9071 0.5112 0.061 Uiso 1 1 calc R
H652 H 1.1109 0.8342 0.5416 0.061 Uiso 1 1 calc R
H653 H 0.9987 0.8578 0.5805 0.061 Uiso 1 1 calc R
C66 C 0.9244(2) 0.67694(19) 0.49971(16) 0.0349(6) Uani 1 1 d .
H661 H 0.8969 0.6866 0.5486 0.052 Uiso 1 1 calc R
H662 H 1.0080 0.6585 0.5103 0.052 Uiso 1 1 calc R
H663 H 0.8626 0.6268 0.4593 0.052 Uiso 1 1 calc R
C67 C 0.5839(2) 0.61049(17) 0.35987(14) 0.0278(5) Uani 1 1 d .
C69 C 0.5146(3) 0.6622(2) 0.23536(14) 0.0363(6) Uani 1 1 d .
C70 C 0.4062(5) 0.5800(3) 0.1994(2) 0.102(2) Uani 1 1 d .
H701 H 0.4347 0.5215 0.2089 0.153 Uiso 1 1 calc R
H702 H 0.3768 0.5755 0.1422 0.153 Uiso 1 1 calc R
H703 H 0.3361 0.5892 0.2235 0.153 Uiso 1 1 calc R
C71 C 0.4756(4) 0.7545(3) 0.22139(19) 0.0586(9) Uani 1 1 d .
H711 H 0.4043 0.7646 0.2440 0.088 Uiso 1 1 calc R
H712 H 0.4495 0.7517 0.1644 0.088 Uiso 1 1 calc R
H713 H 0.5477 0.8068 0.2468 0.088 Uiso 1 1 calc R
C72 C 0.6323(4) 0.6517(3) 0.2095(2) 0.0707(11) Uani 1 1 d .
H721 H 0.7015 0.7040 0.2405 0.106 Uiso 1 1 calc R
H722 H 0.6164 0.6527 0.1532 0.106 Uiso 1 1 calc R
H723 H 0.6564 0.5915 0.2179 0.106 Uiso 1 1 calc R

loop_
_atom_site_aniso_label
_atom_site_aniso_U_11
_atom_site_aniso_U_22
_atom_site_aniso_U_33
_atom_site_aniso_U_23
_atom_site_aniso_U_13
_atom_site_aniso_U_12
Br1 0.04456(16) 0.0696(2) 0.02021(13) 0.00204(12) 0.01206(11) 0.00567(13)
Br2 0.02806(14) 0.04525(17) 0.0874(2) 0.02967(16) 0.01218(14) 0.01217(11)
O21 0.0292(9) 0.0532(11) 0.0236(9) 0.0022(8) 0.0029(7) -0.0009(8)
O22 0.0292(8) 0.0390(9) 0.0185(8) 0.0050(7) 0.0086(6) 0.0031(7)
O27 0.0287(9) 0.0428(10) 0.0538(12) 0.0236(9) 0.0146(8) 0.0107(8)
O28 0.0336(9) 0.0406(10) 0.0412(10) 0.0227(8) 0.0152(8) 0.0155(8)
N1 0.0256(9) 0.0287(9) 0.0181(9) 0.0061(7) 0.0067(7) 0.0034(7)
N3 0.0280(10) 0.0310(10) 0.0217(9) 0.0055(8) 0.0079(8) 0.0044(8)
N10 0.0234(9) 0.0273(10) 0.0234(9) 0.0075(8) 0.0070(7) 0.0045(7)
N12 0.0260(9) 0.0266(10) 0.0279(10) 0.0076(8) 0.0055(8) 0.0021(8)
C2 0.0255(11) 0.0267(11) 0.0207(10) 0.0056(9) 0.0059(8) 0.0046(8)
C4 0.0269(11) 0.0260(11) 0.0243(11) 0.0061(9) 0.0088(9) 0.0068(9)
C5 0.0335(12) 0.0359(13) 0.0204(11) 0.0046(9) 0.0100(9) 0.0093(10)
C6 0.0344(12) 0.0415(14) 0.0308(13) 0.0145(11) 0.0177(10) 0.0118(10)
C7 0.0282(11) 0.0286(12) 0.0360(13) 0.0125(10) 0.0132(10) 0.0077(9)
C8 0.0283(11) 0.0264(11) 0.0281(12) 0.0059(9) 0.0080(9) 0.0054(9)
C9 0.0256(10) 0.0265(11) 0.0228(11) 0.0082(9) 0.0088(8) 0.0078(8)
C11 0.0247(10) 0.0265(11) 0.0202(10) 0.0046(8) 0.0054(8) 0.0039(8)
C13 0.0254(11) 0.0257(11) 0.0251(11) 0.0056(9) 0.0046(9) 0.0017(9)
C14 0.0262(11) 0.0300(12) 0.0398(14) 0.0075(10) 0.0059(10) 0.0058(9)
C15 0.0255(11) 0.0333(13) 0.0403(14) 0.0079(11) 0.0104(10) 0.0018(9)
C16 0.0322(12) 0.0337(13) 0.0266(12) 0.0059(10) 0.0082(10) -0.0005(10)
C17 0.0312(12) 0.0277(11) 0.0251(11) 0.0070(9) 0.0069(9) 0.0039(9)
C18 0.0247(11) 0.0263(11) 0.0209(10) 0.0025(9) 0.0056(8) 0.0022(8)
C19 0.0351(13) 0.0423(15) 0.0454(16) 0.0137(12) 0.0170(12) 0.0003(11)
C20 0.0385(14) 0.0394(15) 0.0445(16) 0.0142(12) 0.0136(12) -0.0021(11)
C21 0.0290(11) 0.0315(12) 0.0211(11) 0.0067(9) 0.0068(9) 0.0069(9)
C23 0.0450(14) 0.0352(13) 0.0178(11) 0.0053(9) 0.0127(10) 0.0078(11)
C24 0.065(2) 0.0460(17) 0.0391(16) -0.0078(13) 0.0270(15) -0.0056(14)
C25 0.0521(16) 0.0440(16) 0.0360(15) 0.0055(12) 0.0253(13) 0.0009(13)
C26 0.081(2) 0.073(2) 0.0359(16) 0.0258(16) 0.0204(16) 0.0345(19)
C27 0.0280(11) 0.0301(12) 0.0249(11) 0.0080(9) 0.0075(9) 0.0079(9)
C29 0.0378(14) 0.0440(15) 0.0411(15) 0.0210(12) 0.0111(11) 0.0203(12)
C30 0.0428(15) 0.0410(15) 0.0502(17) 0.0127(13) 0.0160(13) 0.0150(12)
C31 0.073(2) 0.072(2) 0.080(2) 0.057(2) 0.043(2) 0.0427(19)
C32 0.065(2) 0.063(2) 0.0423(17) 0.0116(15) -0.0055(15) 0.0287(17)
Br3 0.02286(11) 0.03363(13) 0.03233(13) 0.00815(10) 0.00780(9) 0.00497(9)
Br4 0.05715(18) 0.05082(17) 0.02811(14) 0.01291(12) 0.01165(12) 0.01913(13)
O61 0.0307(9) 0.0309(9) 0.0529(11) 0.0174(8) 0.0205(8) 0.0068(7)
O62 0.0199(7) 0.0301(8) 0.0329(9) 0.0108(7) 0.0106(6) 0.0055(6)
O67 0.0901(16) 0.0328(10) 0.0389(11) 0.0083(8) 0.0315(11) 0.0259(10)
O68 0.0421(10) 0.0381(10) 0.0206(8) 0.0047(7) 0.0060(7) 0.0157(8)
N41 0.0227(9) 0.0225(9) 0.0272(10) 0.0074(7) 0.0089(7) 0.0031(7)
N43 0.0257(9) 0.0235(9) 0.0222(9) 0.0054(7) 0.0071(7) 0.0038(7)
N50 0.0223(9) 0.0214(9) 0.0260(9) 0.0055(7) 0.0074(7) 0.0042(7)
N52 0.0265(9) 0.0246(9) 0.0278(10) 0.0080(8) 0.0105(8) 0.0058(7)
C42 0.0231(10) 0.0213(10) 0.0200(10) 0.0032(8) 0.0066(8) 0.0021(8)
C44 0.0240(10) 0.0226(10) 0.0182(10) 0.0023(8) 0.0060(8) 0.0021(8)
C45 0.0203(10) 0.0254(10) 0.0205(10) 0.0018(8) 0.0052(8) 0.0014(8)
C46 0.0303(11) 0.0215(10) 0.0235(11) 0.0050(8) 0.0064(9) 0.0078(9)
C47 0.0318(11) 0.0233(11) 0.0233(11) 0.0050(9) 0.0080(9) 0.0024(9)
C48 0.0274(11) 0.0237(11) 0.0273(12) 0.0063(9) 0.0106(9) 0.0025(8)
C49 0.0243(10) 0.0225(10) 0.0210(10) 0.0028(8) 0.0061(8) 0.0024(8)
C51 0.0213(10) 0.0238(10) 0.0250(11) 0.0043(8) 0.0083(8) 0.0026(8)
C53 0.0210(10) 0.0253(11) 0.0302(12) 0.0092(9) 0.0083(9) 0.0044(8)
C54 0.0277(11) 0.0329(12) 0.0297(12) 0.0101(10) 0.0082(9) 0.0058(9)
C55 0.0266(11) 0.0365(13) 0.0416(14) 0.0198(11) 0.0087(10) 0.0061(10)
C56 0.0201(10) 0.0264(11) 0.0460(15) 0.0144(10) 0.0089(10) 0.0035(9)
C57 0.0225(10) 0.0234(11) 0.0397(13) 0.0067(10) 0.0119(9) 0.0027(8)
C58 0.0198(10) 0.0246(11) 0.0295(12) 0.0089(9) 0.0092(8) 0.0021(8)
C59 0.0392(13) 0.0286(12) 0.0398(14) 0.0143(11) 0.0166(11) 0.0056(10)
C60 0.0350(13) 0.0311(13) 0.0623(19) 0.0198(13) 0.0126(13) 0.0114(11)
C61 0.0233(10) 0.0249(11) 0.0274(11) 0.0042(9) 0.0095(9) 0.0040(8)
C63 0.0179(10) 0.0345(12) 0.0299(12) 0.0089(10) 0.0085(9) 0.0063(9)
C64 0.0336(12) 0.0360(13) 0.0331(13) 0.0087(10) 0.0147(10) 0.0099(10)
C65 0.0299(13) 0.0489(16) 0.0349(14) 0.0018(12) 0.0026(11) -0.0014(11)
C66 0.0245(11) 0.0443(15) 0.0427(15) 0.0205(12) 0.0109(10) 0.0119(10)
C67 0.0283(11) 0.0274(11) 0.0271(12) 0.0046(9) 0.0096(9) 0.0014(9)
C69 0.0402(14) 0.0455(15) 0.0202(11) 0.0047(10) 0.0067(10) 0.0032(11)
C70 0.117(4) 0.107(3) 0.0358(19) 0.017(2) -0.023(2) -0.062(3)
C71 0.074(2) 0.078(2) 0.0329(16) 0.0229(16) 0.0104(15) 0.0383(19)
C72 0.082(3) 0.105(3) 0.064(2) 0.050(2) 0.050(2) 0.055(2)

loop_
_atom_type_symbol
_atom_type_description
_atom_type_number_in_cell
_atom_type_scat_dispersion_real
_atom_type_scat_dispersion_imag
_atom_type_scat_source
C C 104 0.0033 0.0016
; International Tables for Crystallography (1992). 
Vol. C, Tables 4.2.6.8 and 6.1.1.4
;
H H 112 0.0000 0.0000
; International Tables for Crystallography (1992). 
Vol. C, Tables 4.2.6.8 and 6.1.1.4
;
Br Br 8 -0.2901 2.4595
; International Tables for Crystallography (1992). 
Vol. C, Tables 4.2.6.8 and 6.1.1.4
;
N N 16 0.0061 0.0033
; International Tables for Crystallography (1992). 
Vol. C, Tables 4.2.6.8 and 6.1.1.4
;
O O 16 0.0106 0.0060
; International Tables for Crystallography (1992). 
Vol. C, Tables 4.2.6.8 and 6.1.1.4
;

loop_
_geom_angle_atom_site_label_1
_geom_angle_atom_site_label_2
_geom_angle_atom_site_label_3
_geom_angle
C21 O22 C23 122.11(18)
C27 O28 C29 120.91(19)
C2 N1 C9 105.92(17)
C2 N1 C21 128.82(18)
C9 N1 C21 125.26(19)
C2 N3 C4 104.99(18)
C11 N10 C18 105.91(18)
C11 N10 C27 123.99(18)
C18 N10 C27 130.06(19)
C11 N12 C13 104.53(19)
N3 C2 N1 113.34(19)
N3 C2 C11 121.2(2)
N1 C2 C11 125.44(19)
N3 C4 C5 129.7(2)
N3 C4 C9 111.40(19)
C5 C4 C9 118.9(2)
C6 C5 C4 119.1(2)
C6 C5 Br1 121.73(18)
C4 C5 Br1 119.16(18)
C5 C6 C7 121.7(2)
C5 C6 H6 119.2
C7 C6 H6 119.2
C8 C7 C6 120.1(2)
C8 C7 C19 120.7(2)
C6 C7 C19 119.2(2)
C9 C8 C7 117.3(2)
C9 C8 H8 121.4
C7 C8 H8 121.4
C8 C9 C4 122.9(2)
C8 C9 N1 132.7(2)
C4 C9 N1 104.32(18)
N12 C11 N10 113.71(19)
N12 C11 C2 121.9(2)
N10 C11 C2 124.27(19)
N12 C13 C18 111.55(19)
N12 C13 C14 129.4(2)
C18 C13 C14 119.0(2)
C15 C14 C13 119.2(2)
C15 C14 Br2 121.05(18)
C13 C14 Br2 119.74(18)
C14 C15 C16 121.4(2)
C14 C15 H15 119.3
C16 C15 H15 119.3
C17 C16 C15 120.7(2)
C17 C16 C20 119.7(2)
C15 C16 C20 119.6(2)
C18 C17 C16 117.0(2)
C18 C17 H17 121.5
C16 C17 H17 121.5
C17 C18 C13 122.6(2)
C17 C18 N10 133.1(2)
C13 C18 N10 104.30(19)
C7 C19 H191 109.5
C7 C19 H192 109.5
H191 C19 H192 109.5
C7 C19 H193 109.5
H191 C19 H193 109.5
H192 C19 H193 109.5
C16 C20 H201 109.5
C16 C20 H202 109.5
H201 C20 H202 109.5
C16 C20 H203 109.5
H201 C20 H203 109.5
H202 C20 H203 109.5
O21 C21 O22 128.9(2)
O21 C21 N1 122.7(2)
O22 C21 N1 108.42(18)
O22 C23 C26 107.5(2)
O22 C23 C25 102.15(19)
C26 C23 C25 111.7(2)
O22 C23 C24 111.3(2)
C26 C23 C24 112.9(3)
C25 C23 C24 110.7(2)
C23 C24 H241 109.5
C23 C24 H242 109.5
H241 C24 H242 109.5
C23 C24 H243 109.5
H241 C24 H243 109.5
H242 C24 H243 109.5
C23 C25 H251 109.5
C23 C25 H252 109.5
H251 C25 H252 109.5
C23 C25 H253 109.5
H251 C25 H253 109.5
H252 C25 H253 109.5
C23 C26 H261 109.5
C23 C26 H262 109.5
H261 C26 H262 109.5
C23 C26 H263 109.5
H261 C26 H263 109.5
H262 C26 H263 109.5
O27 C27 O28 128.8(2)
O27 C27 N10 121.6(2)
O28 C27 N10 109.56(19)
O28 C29 C32 109.4(2)
O28 C29 C30 109.7(2)
C32 C29 C30 112.4(3)
O28 C29 C31 101.2(2)
C32 C29 C31 112.3(3)
C30 C29 C31 111.2(3)
C29 C30 H301 109.5
C29 C30 H302 109.5
H301 C30 H302 109.5
C29 C30 H303 109.5
H301 C30 H303 109.5
H302 C30 H303 109.5
C29 C31 H311 109.5
C29 C31 H312 109.5
H311 C31 H312 109.5
C29 C31 H313 109.5
H311 C31 H313 109.5
H312 C31 H313 109.5
C29 C32 H321 109.5
C29 C32 H322 109.5
H321 C32 H322 109.5
C29 C32 H323 109.5
H321 C32 H323 109.5
H322 C32 H323 109.5
C61 O62 C63 119.98(17)
C67 O68 C69 121.81(19)
C42 N41 C49 105.76(17)
C42 N41 C61 130.32(19)
C49 N41 C61 123.92(18)
C42 N43 C44 104.93(18)
C51 N50 C58 105.94(18)
C51 N50 C67 129.11(19)
C58 N50 C67 124.68(19)
C51 N52 C53 105.41(19)
N43 C42 N41 113.55(19)
N43 C42 C51 123.46(19)
N41 C42 C51 122.88(18)
C45 C44 N43 130.74(19)
C45 C44 C49 118.2(2)
N43 C44 C49 111.05(19)
C46 C45 C44 119.9(2)
C46 C45 Br3 120.34(17)
C44 C45 Br3 119.77(16)
C45 C46 C47 120.7(2)
C45 C46 H46 119.7
C47 C46 H46 119.7
C48 C47 C46 120.7(2)
C48 C47 C59 120.1(2)
C46 C47 C59 119.2(2)
C47 C48 C49 117.3(2)
C47 C48 H48 121.4
C49 C48 H48 121.4
C48 C49 C44 123.3(2)
C48 C49 N41 132.0(2)
C44 C49 N41 104.72(18)
N52 C51 N50 113.10(19)
N52 C51 C42 122.09(19)
N50 C51 C42 124.72(19)
N52 C53 C54 130.0(2)
N52 C53 C58 111.0(2)
C54 C53 C58 118.9(2)
C55 C54 C53 119.1(2)
C55 C54 Br4 120.92(19)
C53 C54 Br4 119.99(18)
C54 C55 C56 121.4(2)
C54 C55 H55 119.3
C56 C55 H55 119.3
C57 C56 C55 120.5(2)
C57 C56 C60 120.3(2)
C55 C56 C60 119.3(2)
C58 C57 C56 117.2(2)
C58 C57 H57 121.4
C56 C57 H57 121.4
C57 C58 C53 122.9(2)
C57 C58 N50 132.6(2)
C53 C58 N50 104.53(19)
C47 C59 H591 109.5
C47 C59 H592 109.5
H591 C59 H592 109.5
C47 C59 H593 109.5
H591 C59 H593 109.5
H592 C59 H593 109.5
C56 C60 H601 109.5
C56 C60 H602 109.5
H601 C60 H602 109.5
C56 C60 H603 109.5
H601 C60 H603 109.5
H602 C60 H603 109.5
O61 C61 O62 127.8(2)
O61 C61 N41 121.8(2)
O62 C61 N41 110.37(18)
O62 C63 C64 109.75(18)
O62 C63 C66 102.21(17)
C64 C63 C66 110.1(2)
O62 C63 C65 108.68(19)
C64 C63 C65 113.7(2)
C66 C63 C65 111.8(2)
C63 C64 H641 109.5
C63 C64 H642 109.5
H641 C64 H642 109.5
C63 C64 H643 109.5
H641 C64 H643 109.5
H642 C64 H643 109.5
C63 C65 H651 109.5
C63 C65 H652 109.5
H651 C65 H652 109.5
C63 C65 H653 109.5
H651 C65 H653 109.5
H652 C65 H653 109.5
C63 C66 H661 109.5
C63 C66 H662 109.5
H661 C66 H662 109.5
C63 C66 H663 109.5
H661 C66 H663 109.5
H662 C66 H663 109.5
O67 C67 O68 128.6(2)
O67 C67 N50 121.9(2)
O68 C67 N50 109.43(19)
C72 C69 O68 110.2(2)
C72 C69 C70 114.5(4)
O68 C69 C70 107.3(2)
C72 C69 C71 109.8(3)
O68 C69 C71 102.9(2)
C70 C69 C71 111.5(3)
C69 C70 H701 109.5
C69 C70 H702 109.5
H701 C70 H702 109.5
C69 C70 H703 109.5
H701 C70 H703 109.5
H702 C70 H703 109.5
C69 C71 H711 109.5
C69 C71 H712 109.5
H711 C71 H712 109.5
C69 C71 H713 109.5
H711 C71 H713 109.5
H712 C71 H713 109.5
C69 C72 H721 109.5
C69 C72 H722 109.5
H721 C72 H722 109.5
C69 C72 H723 109.5
H721 C72 H723 109.5
H722 C72 H723 109.5

loop_
_geom_bond_atom_site_label_1
_geom_bond_atom_site_label_2
_geom_bond_distance
Br1 C5 1.888(2)
Br2 C14 1.889(2)
O21 C21 1.193(3)
O22 C21 1.331(3)
O22 C23 1.482(3)
O27 C27 1.197(3)
O28 C27 1.316(3)
O28 C29 1.508(3)
N1 C2 1.398(3)
N1 C9 1.403(3)
N1 C21 1.410(3)
N3 C2 1.296(3)
N3 C4 1.390(3)
N10 C11 1.395(3)
N10 C18 1.405(3)
N10 C27 1.419(3)
N12 C11 1.299(3)
N12 C13 1.395(3)
C2 C11 1.475(3)
C4 C5 1.393(3)
C4 C9 1.396(3)
C5 C6 1.374(3)
C6 C7 1.403(4)
C6 H6 0.9500
C7 C8 1.395(3)
C7 C19 1.508(3)
C8 C9 1.389(3)
C8 H8 0.9500
C13 C18 1.396(3)
C13 C14 1.397(3)
C14 C15 1.373(3)
C15 C16 1.398(4)
C15 H15 0.9500
C16 C17 1.396(3)
C16 C20 1.511(3)
C17 C18 1.395(3)
C17 H17 0.9500
C19 H191 0.9800
C19 H192 0.9800
C19 H193 0.9800
C20 H201 0.9800
C20 H202 0.9800
C20 H203 0.9800
C23 C26 1.513(4)
C23 C25 1.517(4)
C23 C24 1.520(4)
C24 H241 0.9800
C24 H242 0.9800
C24 H243 0.9800
C25 H251 0.9800
C25 H252 0.9800
C25 H253 0.9800
C26 H261 0.9800
C26 H262 0.9800
C26 H263 0.9800
C29 C32 1.509(4)
C29 C30 1.512(4)
C29 C31 1.519(4)
C30 H301 0.9800
C30 H302 0.9800
C30 H303 0.9800
C31 H311 0.9800
C31 H312 0.9800
C31 H313 0.9800
C32 H321 0.9800
C32 H322 0.9800
C32 H323 0.9800
Br3 C45 1.889(2)
Br4 C54 1.889(2)
O61 C61 1.202(3)
O62 C61 1.320(3)
O62 C63 1.492(3)
O67 C67 1.192(3)
O68 C67 1.315(3)
O68 C69 1.495(3)
N41 C42 1.399(3)
N41 C49 1.401(3)
N41 C61 1.407(3)
N43 C42 1.298(3)
N43 C44 1.395(3)
N50 C51 1.399(3)
N50 C58 1.405(3)
N50 C67 1.413(3)
N52 C51 1.299(3)
N52 C53 1.391(3)
C42 C51 1.476(3)
C44 C45 1.394(3)
C44 C49 1.399(3)
C45 C46 1.378(3)
C46 C47 1.412(3)
C46 H46 0.9500
C47 C48 1.385(3)
C47 C59 1.510(3)
C48 C49 1.390(3)
C48 H48 0.9500
C53 C54 1.395(3)
C53 C58 1.401(3)
C54 C55 1.376(3)
C55 C56 1.408(4)
C55 H55 0.9500
C56 C57 1.392(3)
C56 C60 1.505(3)
C57 C58 1.389(3)
C57 H57 0.9500
C59 H591 0.9800
C59 H592 0.9800
C59 H593 0.9800
C60 H601 0.9800
C60 H602 0.9800
C60 H603 0.9800
C63 C64 1.512(3)
C63 C66 1.516(3)
C63 C65 1.516(3)
C64 H641 0.9800
C64 H642 0.9800
C64 H643 0.9800
C65 H651 0.9800
C65 H652 0.9800
C65 H653 0.9800
C66 H661 0.9800
C66 H662 0.9800
C66 H663 0.9800
C69 C72 1.492(4)
C69 C70 1.500(4)
C69 C71 1.515(4)
C70 H701 0.9800
C70 H702 0.9800
C70 H703 0.9800
C71 H711 0.9800
C71 H712 0.9800
C71 H713 0.9800
C72 H721 0.9800
C72 H722 0.9800
C72 H723 0.9800

loop_
_geom_torsion_atom_site_label_1
_geom_torsion_atom_site_label_2
_geom_torsion_atom_site_label_3
_geom_torsion_atom_site_label_4
_geom_torsion
C4 N3 C2 N1 0.9(3)
C4 N3 C2 C11 -179.7(2)
C9 N1 C2 N3 -1.9(3)
C21 N1 C2 N3 177.5(2)
C9 N1 C2 C11 178.7(2)
C21 N1 C2 C11 -1.9(4)
C2 N3 C4 C5 -179.6(2)
C2 N3 C4 C9 0.5(3)
N3 C4 C5 C6 -179.5(2)
C9 C4 C5 C6 0.3(3)
N3 C4 C5 Br1 0.0(3)
C9 C4 C5 Br1 179.83(17)
C4 C5 C6 C7 -0.3(4)
Br1 C5 C6 C7 -179.81(19)
C5 C6 C7 C8 0.0(4)
C5 C6 C7 C19 178.5(2)
C6 C7 C8 C9 0.4(3)
C19 C7 C8 C9 -178.1(2)
C7 C8 C9 C4 -0.4(3)
C7 C8 C9 N1 -178.4(2)
N3 C4 C9 C8 179.9(2)
C5 C4 C9 C8 0.0(3)
N3 C4 C9 N1 -1.6(2)
C5 C4 C9 N1 178.5(2)
C2 N1 C9 C8 -179.7(2)
C21 N1 C9 C8 0.9(4)
C2 N1 C9 C4 2.0(2)
C21 N1 C9 C4 -177.4(2)
C13 N12 C11 N10 0.7(3)
C13 N12 C11 C2 176.7(2)
C18 N10 C11 N12 -0.4(3)
C27 N10 C11 N12 -178.2(2)
C18 N10 C11 C2 -176.2(2)
C27 N10 C11 C2 6.0(3)
N3 C2 C11 N12 -73.7(3)
N1 C2 C11 N12 105.6(3)
N3 C2 C11 N10 101.8(3)
N1 C2 C11 N10 -78.8(3)
C11 N12 C13 C18 -0.8(3)
C11 N12 C13 C14 176.8(2)
N12 C13 C14 C15 179.9(2)
C18 C13 C14 C15 -2.7(4)
N12 C13 C14 Br2 -1.8(4)
C18 C13 C14 Br2 175.58(17)
C13 C14 C15 C16 0.7(4)
Br2 C14 C15 C16 -177.5(2)
C14 C15 C16 C17 0.9(4)
C14 C15 C16 C20 -180.0(2)
C15 C16 C17 C18 -0.5(4)
C20 C16 C17 C18 -179.7(2)
C16 C17 C18 C13 -1.5(3)
C16 C17 C18 N10 179.1(2)
N12 C13 C18 C17 -179.0(2)
C14 C13 C18 C17 3.1(3)
N12 C13 C18 N10 0.6(2)
C14 C13 C18 N10 -177.3(2)
C11 N10 C18 C17 179.4(2)
C27 N10 C18 C17 -3.0(4)
C11 N10 C18 C13 -0.1(2)
C27 N10 C18 C13 177.5(2)
C23 O22 C21 O21 -12.1(4)
C23 O22 C21 N1 170.26(19)
C2 N1 C21 O21 166.4(2)
C9 N1 C21 O21 -14.3(4)
C2 N1 C21 O22 -15.8(3)
C9 N1 C21 O22 163.5(2)
C21 O22 C23 C26 -66.3(3)
C21 O22 C23 C25 176.0(2)
C21 O22 C23 C24 57.8(3)
C29 O28 C27 O27 0.0(4)
C29 O28 C27 N10 -179.3(2)
C11 N10 C27 O27 -4.9(4)
C18 N10 C27 O27 177.9(2)
C11 N10 C27 O28 174.4(2)
C18 N10 C27 O28 -2.9(3)
C27 O28 C29 C32 61.7(3)
C27 O28 C29 C30 -62.0(3)
C27 O28 C29 C31 -179.6(3)
C44 N43 C42 N41 0.5(2)
C44 N43 C42 C51 176.59(19)
C49 N41 C42 N43 -0.5(2)
C61 N41 C42 N43 179.8(2)
C49 N41 C42 C51 -176.61(19)
C61 N41 C42 C51 3.6(4)
C42 N43 C44 C45 -179.3(2)
C42 N43 C44 C49 -0.3(2)
N43 C44 C45 C46 179.1(2)
C49 C44 C45 C46 0.2(3)
N43 C44 C45 Br3 -0.3(3)
C49 C44 C45 Br3 -179.23(16)
C44 C45 C46 C47 -0.4(3)
Br3 C45 C46 C47 178.98(17)
C45 C46 C47 C48 0.9(3)
C45 C46 C47 C59 -178.8(2)
C46 C47 C48 C49 -1.1(3)
C59 C47 C48 C49 178.6(2)
C47 C48 C49 C44 0.8(3)
C47 C48 C49 N41 -178.6(2)
C45 C44 C49 C48 -0.4(3)
N43 C44 C49 C48 -179.5(2)
C45 C44 C49 N41 179.16(19)
N43 C44 C49 N41 0.0(2)
C42 N41 C49 C48 179.7(2)
C61 N41 C49 C48 -0.5(4)
C42 N41 C49 C44 0.3(2)
C61 N41 C49 C44 -180.0(2)
C53 N52 C51 N50 1.8(2)
C53 N52 C51 C42 -174.81(19)
C58 N50 C51 N52 -2.4(2)
C67 N50 C51 N52 -176.5(2)
C58 N50 C51 C42 174.10(19)
C67 N50 C51 C42 0.0(3)
N43 C42 C51 N52 -75.3(3)
N41 C42 C51 N52 100.4(3)
N43 C42 C51 N50 108.5(3)
N41 C42 C51 N50 -75.7(3)
C51 N52 C53 C54 176.5(2)
C51 N52 C53 C58 -0.5(2)
N52 C53 C54 C55 -175.3(2)
C58 C53 C54 C55 1.5(3)
N52 C53 C54 Br4 3.1(3)
C58 C53 C54 Br4 179.91(16)
C53 C54 C55 C56 -1.4(3)
Br4 C54 C55 C56 -179.82(17)
C54 C55 C56 C57 -0.2(3)
C54 C55 C56 C60 178.0(2)
C55 C56 C57 C58 1.7(3)
C60 C56 C57 C58 -176.5(2)
C56 C57 C58 C53 -1.6(3)
C56 C57 C58 N50 176.2(2)
N52 C53 C58 C57 177.41(19)
C54 C53 C58 C57 0.0(3)
N52 C53 C58 N50 -0.9(2)
C54 C53 C58 N50 -178.29(19)
C51 N50 C58 C57 -176.2(2)
C67 N50 C58 C57 -1.8(4)
C51 N50 C58 C53 1.8(2)
C67 N50 C58 C53 176.28(19)
C63 O62 C61 O61 0.3(4)
C63 O62 C61 N41 -179.37(18)
C42 N41 C61 O61 177.9(2)
C49 N41 C61 O61 -1.8(3)
C42 N41 C61 O62 -2.4(3)
C49 N41 C61 O62 177.90(19)
C61 O62 C63 C64 -59.4(3)
C61 O62 C63 C66 -176.3(2)
C61 O62 C63 C65 65.4(3)
C69 O68 C67 O67 4.1(4)
C69 O68 C67 N50 -175.56(19)
C51 N50 C67 O67 171.7(2)
C58 N50 C67 O67 -1.4(3)
C51 N50 C67 O68 -8.7(3)
C58 N50 C67 O68 178.22(19)
C67 O68 C69 C72 -60.6(3)
C67 O68 C69 C70 64.7(4)
C67 O68 C69 C71 -177.6(2)

loop_
_cod_related_entry_id
_cod_related_entry_code
_cod_related_entry_database
1 28412755 ChemSpider
